data_4340277
loop_
_publ_author_name
'Ramachandran, Bhaskar M.'
'Knobler, Carolyn B.'
'Hawthorne, M. Frederick'

_publ_section_title
;
 Synthesis and structural characterization of symmetrical
 closo-4,7-I2-1,2-C2B10H10 and [(CH3)3NH][nido-2,4-I2-7,8-C2B9H10].
;
_journal_issue 1
_journal_name_full 'Inorganic chemistry'
_journal_page_first 336
_journal_page_last 340
_journal_paper_doi 10.1021/ic051395w
_journal_volume 45
_journal_year 2006
_chemical_formula_sum 'C2 H10 B10 I2'
_chemical_formula_weight 396.00
_chemical_melting_point 363.15
_chemical_name_systematic
; 
 4,7-diiodo-closo-1,2-dicarba-dodecaborane
;
_space_group_IT_number 14
_symmetry_space_group_name_Hall '-P 2yn'
_symmetry_space_group_name_H-M 'P 1 21/n 1'
_atom_sites_solution_hydrogens geom
_atom_sites_solution_primary direct
_atom_sites_solution_secondary difmap
_audit_creation_method SHELXL-97
_cell_angle_alpha 90.00
_cell_angle_beta 94.081(4)
_cell_angle_gamma 90.00
_cell_formula_units_Z 4
_cell_length_a 6.9199(19)
_cell_length_b 23.956(7)
_cell_length_c 7.287(2)
_cell_measurement_temperature 298(2)
_cell_volume 1204.9(6)
_computing_structure_refinement 'SHELXL-97 (Sheldrick, 1997)'
_computing_structure_solution 'SHELXS-97 (Sheldrick, 1990)'
_diffrn_ambient_temperature 298(2)
_diffrn_measured_fraction_theta_full 0.968
_diffrn_measured_fraction_theta_max 0.968
_diffrn_radiation_monochromator graphite
_diffrn_radiation_source 'fine-focus sealed tube'
_diffrn_radiation_type MoK\a
_diffrn_radiation_wavelength 0.71073
_diffrn_reflns_av_R_equivalents 0.0199
_diffrn_reflns_av_sigmaI/netI 0.0162
_diffrn_reflns_limit_h_max 8
_diffrn_reflns_limit_h_min -9
_diffrn_reflns_limit_k_max 31
_diffrn_reflns_limit_k_min -31
_diffrn_reflns_limit_l_max 9
_diffrn_reflns_limit_l_min -9
_diffrn_reflns_number 10303
_diffrn_reflns_theta_full 28.33
_diffrn_reflns_theta_max 28.33
_diffrn_reflns_theta_min 1.70
_exptl_absorpt_coefficient_mu 5.164
_exptl_absorpt_correction_T_max 0.2318
_exptl_absorpt_correction_T_min 0.1822
_exptl_crystal_density_diffrn 2.183
_exptl_crystal_density_method 'not measured'
_exptl_crystal_F_000 712
_exptl_crystal_size_max 0.50
_exptl_crystal_size_mid 0.45
_exptl_crystal_size_min 0.40
_refine_diff_density_max 0.522
_refine_diff_density_min -0.482
_refine_diff_density_rms 0.069
_refine_ls_extinction_coef 0.0143(5)
_refine_ls_extinction_expression Fc^*^=kFc[1+0.001xFc^2^\l^3^/sin(2\q)]^-1/4^
_refine_ls_extinction_method SHELXL
_refine_ls_goodness_of_fit_ref 1.005
_refine_ls_hydrogen_treatment mixed
_refine_ls_matrix_type full
_refine_ls_number_parameters 158
_refine_ls_number_reflns 2904
_refine_ls_number_restraints 0
_refine_ls_restrained_S_all 1.005
_refine_ls_R_factor_all 0.0222
_refine_ls_R_factor_gt 0.0199
_refine_ls_shift/su_max 0.006
_refine_ls_shift/su_mean 0.000
_refine_ls_structure_factor_coef Fsqd
_refine_ls_weighting_details 'calc w=1/[\s^2^(Fo^2^)+(0.0380P)^2^+0.9968P] where P=(Fo^2^+2Fc^2^)/3'
_refine_ls_weighting_scheme calc
_refine_ls_wR_factor_gt 0.0608
_refine_ls_wR_factor_ref 0.0621
_reflns_number_gt 2732
_reflns_number_total 2904
_reflns_threshold_expression >2sigma(I)
_cod_data_source_file ic051395wsi20051006_023409.cif
_cod_data_source_block compound_1
_cod_depositor_comments
;
The following automatic conversions were performed:

'_chemical_melting_point' value '90C' was changed to '363.15' - it
was converted from degrees Celsius(C) to Kelvins(K).

Automatic conversion script
Id: cif_fix_values 2281 2013-09-26 08:29:07Z andrius 
;
_cod_database_code 4340277

loop_
_symmetry_equiv_pos_as_xyz
'x, y, z'
'x+1/2, -y+1/2, z+1/2'
'-x, -y, -z'
'-x-1/2, y-1/2, -z-1/2'

loop_
_atom_site_label
_atom_site_type_symbol
_atom_site_fract_x
_atom_site_fract_y
_atom_site_fract_z
_atom_site_U_iso_or_equiv
_atom_site_adp_type
_atom_site_occupancy
_atom_site_symmetry_multiplicity
_atom_site_calc_flag
C1 C 0.6242(4) 0.11346(12) 0.6538(4) 0.0357(5) Uani 1 1 d
H1 H 0.516(6) 0.0920(15) 0.676(5) 0.046 Uiso 1 1 d
C2 C 0.7583(4) 0.12995(12) 0.8382(4) 0.0352(5) Uani 1 1 d
H2 H 0.712(5) 0.1191(15) 0.940(5) 0.046 Uiso 1 1 d
B3 B 0.8381(4) 0.07712(12) 0.7015(4) 0.0341(6) Uani 1 1 d
H3 H 0.836(5) 0.0375(14) 0.749(5) 0.044 Uiso 1 1 d
B4 B 0.7620(5) 0.10033(12) 0.4760(4) 0.0343(6) Uani 1 1 d
I4 I 0.67627(3) 0.036408(8) 0.27650(3) 0.04956(9) Uani 1 1 d
B5 B 0.6301(5) 0.16388(13) 0.4909(5) 0.0394(6) Uani 1 1 d
H5 H 0.512(6) 0.1706(16) 0.406(5) 0.051 Uiso 1 1 d
B6 B 0.6239(5) 0.18178(14) 0.7261(5) 0.0407(7) Uani 1 1 d
H6 H 0.503(5) 0.1947(16) 0.785(5) 0.053 Uiso 1 1 d
B7 B 0.9972(4) 0.12885(13) 0.7996(4) 0.0332(6) Uani 1 1 d
I7 I 1.20752(3) 0.102125(8) 1.01475(3) 0.04137(9) Uani 1 1 d
B8 B 1.0038(4) 0.11115(13) 0.5643(4) 0.0347(6) Uani 1 1 d
H8 H 1.118(5) 0.0866(15) 0.509(5) 0.042 Uiso 1 1 d
B9 B 0.8749(5) 0.16435(14) 0.4326(5) 0.0385(6) Uani 1 1 d
H9 H 0.915(5) 0.1734(15) 0.291(5) 0.050 Uiso 1 1 d
B10 B 0.7906(5) 0.21497(13) 0.5893(5) 0.0399(7) Uani 1 1 d
H10 H 0.766(6) 0.2615(16) 0.566(5) 0.052 Uiso 1 1 d
B11 B 0.8672(4) 0.19251(13) 0.8169(5) 0.0375(6) Uani 1 1 d
H11 H 0.901(5) 0.2145(15) 0.940(5) 0.049 Uiso 1 1 d
B12 B 1.0224(4) 0.18274(13) 0.6359(5) 0.0373(6) Uani 1 1 d
H12 H 1.164(5) 0.2068(15) 0.625(5) 0.048 Uiso 1 1 d

loop_
_atom_site_aniso_label
_atom_site_aniso_U_11
_atom_site_aniso_U_22
_atom_site_aniso_U_33
_atom_site_aniso_U_23
_atom_site_aniso_U_13
_atom_site_aniso_U_12
C1 0.0283(12) 0.0354(13) 0.0432(14) 0.0030(11) 0.0021(10) -0.0020(10)
C2 0.0322(12) 0.0377(13) 0.0363(13) 0.0028(11) 0.0072(10) -0.0024(10)
B3 0.0346(14) 0.0311(13) 0.0364(15) 0.0057(11) -0.0003(11) 0.0002(11)
B4 0.0353(14) 0.0331(14) 0.0339(14) 0.0045(11) -0.0021(11) 0.0027(11)
I4 0.06511(16) 0.04001(13) 0.04156(13) -0.00096(7) -0.01022(9) -0.00171(9)
B5 0.0338(15) 0.0355(15) 0.0478(18) 0.0071(13) -0.0051(12) 0.0045(12)
B6 0.0316(14) 0.0395(15) 0.0514(18) -0.0013(13) 0.0050(12) 0.0066(12)
B7 0.0275(13) 0.0349(14) 0.0370(14) 0.0035(11) 0.0010(10) 0.0027(11)
I7 0.03911(12) 0.04601(13) 0.03775(12) 0.00101(7) -0.00580(7) 0.00505(7)
B8 0.0310(14) 0.0360(14) 0.0368(15) 0.0047(11) 0.0011(11) 0.0066(11)
B9 0.0385(15) 0.0366(15) 0.0408(16) 0.0103(12) 0.0050(12) 0.0013(12)
B10 0.0398(16) 0.0295(14) 0.0500(18) 0.0070(12) -0.0009(13) 0.0008(12)
B11 0.0335(14) 0.0333(14) 0.0457(17) -0.0015(12) 0.0021(12) 0.0008(11)
B12 0.0307(14) 0.0360(15) 0.0453(17) 0.0083(12) 0.0038(12) -0.0022(11)

loop_
_atom_type_symbol
_atom_type_description
_atom_type_scat_dispersion_real
_atom_type_scat_dispersion_imag
_atom_type_scat_source
C C 0.0033 0.0016 'International Tables Vol C Tables 4.2.6.8 and 6.1.1.4'
H H 0.0000 0.0000 'International Tables Vol C Tables 4.2.6.8 and 6.1.1.4'
B B 0.0013 0.0007 'International Tables Vol C Tables 4.2.6.8 and 6.1.1.4'
I I -0.4742 1.8119 'International Tables Vol C Tables 4.2.6.8 and 6.1.1.4'

loop_
_geom_angle_atom_site_label_1
_geom_angle_atom_site_label_2
_geom_angle_atom_site_label_3
_geom_angle
C2 C1 B4 111.0(2)
C2 C1 B5 111.4(2)
B4 C1 B5 63.50(18)
C2 C1 B6 61.88(18)
B4 C1 B6 115.1(2)
B5 C1 B6 62.4(2)
C2 C1 B3 61.76(17)
B4 C1 B3 62.58(17)
B5 C1 B3 115.8(2)
B6 C1 B3 115.9(2)
C1 C2 B11 111.8(2)
C1 C2 B7 111.4(2)
B11 C2 B7 63.39(17)
C1 C2 B6 61.70(19)
B11 C2 B6 63.01(19)
B7 C2 B6 115.6(2)
C1 C2 B3 62.09(17)
B11 C2 B3 115.7(2)
B7 C2 B3 62.44(17)
B6 C2 B3 116.0(2)
C2 B3 C1 56.15(16)
C2 B3 B8 103.6(2)
C1 B3 B8 103.5(2)
C2 B3 B7 57.98(16)
C1 B3 B7 103.1(2)
B8 B3 B7 59.88(17)
C2 B3 B4 102.6(2)
C1 B3 B4 57.63(16)
B8 B3 B4 59.74(17)
B7 B3 B4 106.8(2)
C1 B4 B9 104.9(2)
C1 B4 B8 105.3(2)
B9 B4 B8 61.14(18)
C1 B4 B3 59.79(17)
B9 B4 B3 109.4(2)
B8 B4 B3 59.97(17)
C1 B4 B5 58.35(18)
B9 B4 B5 60.16(18)
B8 B4 B5 109.2(2)
B3 B4 B5 109.3(2)
C1 B4 I4 120.19(19)
B9 B4 I4 126.8(2)
B8 B4 I4 123.71(19)
B3 B4 I4 116.62(18)
B5 B4 I4 121.86(19)
C1 B5 B6 59.45(19)
C1 B5 B10 104.8(2)
B6 B5 B10 59.87(19)
C1 B5 B9 104.1(2)
B6 B5 B9 108.6(2)
B10 B5 B9 60.70(19)
C1 B5 B4 58.15(17)
B6 B5 B4 108.3(2)
B10 B5 B4 107.8(2)
B9 B5 B4 59.29(18)
C1 B6 C2 56.42(17)
C1 B6 B10 103.9(2)
C2 B6 B10 103.9(2)
C1 B6 B5 58.13(18)
C2 B6 B5 103.6(2)
B10 B6 B5 60.07(19)
C1 B6 B11 103.3(2)
C2 B6 B11 57.61(17)
B10 B6 B11 60.46(19)
B5 B6 B11 107.9(2)
C2 B7 B8 104.9(2)
C2 B7 B3 59.58(17)
B8 B7 B3 60.02(17)
C2 B7 B12 104.1(2)
B8 B7 B12 60.82(18)
B3 B7 B12 109.0(2)
C2 B7 B11 58.12(16)
B8 B7 B11 108.8(2)
B3 B7 B11 109.0(2)
B12 B7 B11 59.90(18)
C2 B7 I7 119.91(18)
B8 B7 I7 124.72(18)
B3 B7 I7 116.90(18)
B12 B7 I7 127.61(19)
B11 B7 I7 121.40(19)
B4 B8 B7 107.4(2)
B4 B8 B3 60.29(17)
B7 B8 B3 60.11(17)
B4 B8 B12 107.0(2)
B7 B8 B12 59.72(17)
B3 B8 B12 108.1(2)
B4 B8 B9 59.19(17)
B7 B8 B9 107.6(2)
B3 B8 B9 108.1(2)
B12 B8 B9 59.95(18)
B4 B9 B5 60.55(18)
B4 B9 B10 107.9(2)
B5 B9 B10 59.50(19)
B4 B9 B12 107.4(2)
B5 B9 B12 107.5(2)
B10 B9 B12 59.94(18)
B4 B9 B8 59.66(17)
B5 B9 B8 108.3(2)
B10 B9 B8 108.2(2)
B12 B9 B8 60.02(18)
B6 B10 B5 60.06(19)
B6 B10 B11 60.24(19)
B5 B10 B11 107.7(2)
B6 B10 B12 108.1(2)
B5 B10 B12 107.8(2)
B11 B10 B12 59.46(18)
B6 B10 B9 108.1(2)
B5 B10 B9 59.80(19)
B11 B10 B9 107.4(2)
B12 B10 B9 60.08(19)
C2 B11 B12 104.4(2)
C2 B11 B7 58.49(17)
B12 B11 B7 59.92(17)
C2 B11 B6 59.38(18)
B12 B11 B6 108.1(2)
B7 B11 B6 108.6(2)
C2 B11 B10 104.3(2)
B12 B11 B10 60.36(18)
B7 B11 B10 108.1(2)
B6 B11 B10 59.30(19)
B11 B12 B7 60.18(17)
B11 B12 B10 60.17(18)
B7 B12 B10 108.1(2)
B11 B12 B9 107.9(2)
B7 B12 B9 107.4(2)
B10 B12 B9 59.99(18)
B11 B12 B8 107.9(2)
B7 B12 B8 59.46(17)
B10 B12 B8 108.2(2)
B9 B12 B8 60.03(18)

loop_
_geom_bond_atom_site_label_1
_geom_bond_atom_site_label_2
_geom_bond_distance
C1 C2 1.627(4)
C1 B4 1.692(4)
C1 B5 1.696(4)
C1 B6 1.719(4)
C1 B3 1.731(4)
C2 B11 1.690(4)
C2 B7 1.697(4)
C2 B6 1.722(4)
C2 B3 1.726(4)
B3 B8 1.773(4)
B3 B7 1.774(4)
B3 B4 1.778(4)
B4 B9 1.760(4)
B4 B8 1.768(4)
B4 B5 1.782(4)
B4 I4 2.165(3)
B5 B6 1.770(5)
B5 B10 1.770(5)
B5 B9 1.776(5)
B6 B10 1.766(5)
B6 B11 1.783(5)
B7 B8 1.770(4)
B7 B12 1.775(4)
B7 B11 1.779(4)
B7 I7 2.159(3)
B8 B12 1.794(5)
B8 B9 1.795(4)
B9 B10 1.792(5)
B9 B12 1.793(5)
B10 B11 1.787(5)
B10 B12 1.791(4)
B11 B12 1.774(5)

loop_
_geom_hbond_atom_site_label_D
_geom_hbond_atom_site_label_H
_geom_hbond_atom_site_label_A
_geom_hbond_distance_DH
_geom_hbond_distance_HA
_geom_hbond_distance_DA
_geom_hbond_angle_DHA
_geom_hbond_site_symmetry_A
C1 H1 I4 0.93(4) 3.38(4) 4.198(3) 148(3) 3_656
C1 H1 I7 0.93(4) 3.39(4) 4.048(3) 130(3) 1_455
B6 H6 I7 1.02(4) 3.52(4) 4.151(4) 122(3) 1_455
B8 H8 I4 1.09(3) 3.58(4) 4.287(3) 124(2) 3_756
B9 H9 I7 1.11(4) 3.41(4) 4.218(3) 131(2) 1_554
B10 H10 I7 1.14(4) 3.31(4) 4.447(3) 177(3) 2_454

loop_
_geom_torsion_atom_site_label_1
_geom_torsion_atom_site_label_2
_geom_torsion_atom_site_label_3
_geom_torsion_atom_site_label_4
_geom_torsion
B4 C1 C2 B11 68.5(3)
B5 C1 C2 B11 -0.2(3)
B6 C1 C2 B11 -39.6(2)
B3 C1 C2 B11 108.5(2)
B4 C1 C2 B7 -0.3(3)
B5 C1 C2 B7 -69.0(3)
B6 C1 C2 B7 -108.4(2)
B3 C1 C2 B7 39.7(2)
B4 C1 C2 B6 108.1(2)
B5 C1 C2 B6 39.4(2)
B3 C1 C2 B6 148.1(2)
B4 C1 C2 B3 -40.0(2)
B5 C1 C2 B3 -108.7(2)
B6 C1 C2 B3 -148.1(2)
B11 C2 B3 C1 -102.2(3)
B7 C2 B3 C1 -137.9(2)
B6 C2 B3 C1 -31.2(2)
C1 C2 B3 B8 97.3(2)
B11 C2 B3 B8 -4.8(3)
B7 C2 B3 B8 -40.54(19)
B6 C2 B3 B8 66.2(3)
C1 C2 B3 B7 137.9(2)
B11 C2 B3 B7 35.7(2)
B6 C2 B3 B7 106.7(2)
C1 C2 B3 B4 35.83(19)
B11 C2 B3 B4 -66.3(3)
B7 C2 B3 B4 -102.0(2)
B6 C2 B3 B4 4.7(3)
B4 C1 B3 C2 137.4(2)
B5 C1 B3 C2 101.5(3)
B6 C1 B3 C2 31.2(2)
C2 C1 B3 B8 -97.4(2)
B4 C1 B3 B8 40.0(2)
B5 C1 B3 B8 4.1(3)
B6 C1 B3 B8 -66.3(3)
C2 C1 B3 B7 -35.73(19)
B4 C1 B3 B7 101.7(2)
B5 C1 B3 B7 65.8(3)
B6 C1 B3 B7 -4.5(3)
C2 C1 B3 B4 -137.4(2)
B5 C1 B3 B4 -35.9(2)
B6 C1 B3 B4 -106.3(3)
C2 C1 B4 B9 -64.4(3)
B5 C1 B4 B9 39.7(2)
B6 C1 B4 B9 3.4(3)
B3 C1 B4 B9 -104.1(2)
C2 C1 B4 B8 -0.8(3)
B5 C1 B4 B8 103.3(2)
B6 C1 B4 B8 67.0(3)
B3 C1 B4 B8 -40.51(19)
C2 C1 B4 B3 39.7(2)
B5 C1 B4 B3 143.8(2)
B6 C1 B4 B3 107.5(2)
C2 C1 B4 B5 -104.2(2)
B6 C1 B4 B5 -36.4(2)
B3 C1 B4 B5 -143.8(2)
C2 C1 B4 I4 144.79(19)
B5 C1 B4 I4 -111.0(2)
B6 C1 B4 I4 -147.4(2)
B3 C1 B4 I4 105.1(2)
C2 B3 B4 C1 -35.14(18)
B8 B3 B4 C1 -133.7(2)
B7 B3 B4 C1 -95.1(2)
C2 B3 B4 B9 61.2(3)
C1 B3 B4 B9 96.3(2)
B8 B3 B4 B9 -37.3(2)
B7 B3 B4 B9 1.2(3)
C2 B3 B4 B8 98.5(2)
C1 B3 B4 B8 133.7(2)
B7 B3 B4 B8 38.5(2)
C2 B3 B4 B5 -3.0(3)
C1 B3 B4 B5 32.1(2)
B8 B3 B4 B5 -101.5(2)
B7 B3 B4 B5 -63.0(3)
C2 B3 B4 I4 -146.19(18)
C1 B3 B4 I4 -111.0(2)
B8 B3 B4 I4 115.3(2)
B7 B3 B4 I4 153.82(18)
C2 C1 B5 B6 -39.2(2)
B4 C1 B5 B6 -142.7(2)
B3 C1 B5 B6 -107.1(3)
C2 C1 B5 B10 1.5(3)
B4 C1 B5 B10 -102.0(2)
B6 C1 B5 B10 40.7(2)
B3 C1 B5 B10 -66.5(3)
C2 C1 B5 B9 64.4(3)
B4 C1 B5 B9 -39.2(2)
B6 C1 B5 B9 103.6(2)
B3 C1 B5 B9 -3.6(3)
C2 C1 B5 B4 103.6(2)
B6 C1 B5 B4 142.7(2)
B3 C1 B5 B4 35.6(2)
B9 B4 B5 C1 -134.6(2)
B8 B4 B5 C1 -96.6(2)
B3 B4 B5 C1 -32.7(2)
I4 B4 B5 C1 108.2(2)
C1 B4 B5 B6 33.3(2)
B9 B4 B5 B6 -101.2(2)
B8 B4 B5 B6 -63.3(3)
B3 B4 B5 B6 0.6(3)
I4 B4 B5 B6 141.5(2)
C1 B4 B5 B10 96.6(3)
B9 B4 B5 B10 -37.9(2)
B8 B4 B5 B10 0.0(3)
B3 B4 B5 B10 63.9(3)
I4 B4 B5 B10 -155.2(2)
C1 B4 B5 B9 134.6(2)
B8 B4 B5 B9 38.0(2)
B3 B4 B5 B9 101.9(2)
I4 B4 B5 B9 -117.2(2)
B4 C1 B6 C2 -101.4(2)
B5 C1 B6 C2 -138.2(2)
B3 C1 B6 C2 -31.1(2)
C2 C1 B6 B10 97.6(2)
B4 C1 B6 B10 -3.8(3)
B5 C1 B6 B10 -40.6(2)
B3 C1 B6 B10 66.5(3)
C2 C1 B6 B5 138.2(2)
B4 C1 B6 B5 36.8(2)
B3 C1 B6 B5 107.0(2)
C2 C1 B6 B11 35.2(2)
B4 C1 B6 B11 -66.2(3)
B5 C1 B6 B11 -103.0(2)
B3 C1 B6 B11 4.1(3)
B11 C2 B6 C1 138.3(2)
B7 C2 B6 C1 101.6(2)
B3 C2 B6 C1 31.3(2)
C1 C2 B6 B10 -97.7(2)
B11 C2 B6 B10 40.7(2)
B7 C2 B6 B10 3.9(3)
B3 C2 B6 B10 -66.4(3)
C1 C2 B6 B5 -35.6(2)
B11 C2 B6 B5 102.7(2)
B7 C2 B6 B5 66.0(3)
B3 C2 B6 B5 -4.3(3)
C1 C2 B6 B11 -138.3(2)
B7 C2 B6 B11 -36.7(2)
B3 C2 B6 B11 -107.1(2)
B10 B5 B6 C1 -133.2(2)
B9 B5 B6 C1 -95.7(2)
B4 B5 B6 C1 -32.8(2)
C1 B5 B6 C2 34.85(19)
B10 B5 B6 C2 -98.4(2)
B9 B5 B6 C2 -60.8(3)
B4 B5 B6 C2 2.0(3)
C1 B5 B6 B10 133.2(2)
B9 B5 B6 B10 37.5(2)
B4 B5 B6 B10 100.4(2)
C1 B5 B6 B11 94.8(2)
B10 B5 B6 B11 -38.4(2)
B9 B5 B6 B11 -0.9(3)
B4 B5 B6 B11 62.0(3)
C1 C2 B7 B8 1.4(3)
B11 C2 B7 B8 -103.1(2)
B6 C2 B7 B8 -66.5(3)
B3 C2 B7 B8 40.89(19)
C1 C2 B7 B3 -39.5(2)
B11 C2 B7 B3 -144.0(2)
B6 C2 B7 B3 -107.4(3)
C1 C2 B7 B12 64.4(3)
B11 C2 B7 B12 -40.1(2)
B6 C2 B7 B12 -3.5(3)
B3 C2 B7 B12 103.9(2)
C1 C2 B7 B11 104.5(2)
B6 C2 B7 B11 36.6(2)
B3 C2 B7 B11 144.0(2)
C1 C2 B7 I7 -145.06(19)
B11 C2 B7 I7 110.5(2)
B6 C2 B7 I7 147.1(2)
B3 C2 B7 I7 -105.5(2)
C1 B3 B7 C2 34.89(19)
B8 B3 B7 C2 133.1(2)
B4 B3 B7 C2 94.6(2)
C2 B3 B7 B8 -133.1(2)
C1 B3 B7 B8 -98.2(2)
B4 B3 B7 B8 -38.45(19)
C2 B3 B7 B12 -95.6(2)
C1 B3 B7 B12 -60.7(3)
B8 B3 B7 B12 37.5(2)
B4 B3 B7 B12 -1.0(3)
C2 B3 B7 B11 -31.9(2)
C1 B3 B7 B11 3.0(3)
B8 B3 B7 B11 101.2(2)
B4 B3 B7 B11 62.8(3)
C2 B3 B7 I7 110.5(2)
C1 B3 B7 I7 145.41(18)
B8 B3 B7 I7 -116.4(2)
B4 B3 B7 I7 -154.85(18)
C1 B4 B8 B7 1.6(3)
B9 B4 B8 B7 100.5(2)
B3 B4 B8 B7 -38.8(2)
B5 B4 B8 B7 62.9(3)
I4 B4 B8 B7 -142.45(19)
C1 B4 B8 B3 40.4(2)
B9 B4 B8 B3 139.2(2)
B5 B4 B8 B3 101.7(2)
I4 B4 B8 B3 -103.7(2)
C1 B4 B8 B12 -61.2(3)
B9 B4 B8 B12 37.7(2)
B3 B4 B8 B12 -101.6(2)
B5 B4 B8 B12 0.1(3)
I4 B4 B8 B12 154.75(19)
C1 B4 B8 B9 -98.8(2)
B3 B4 B8 B9 -139.2(2)
B5 B4 B8 B9 -37.5(2)
I4 B4 B8 B9 117.1(2)
C2 B7 B8 B4 -1.8(3)
B3 B7 B8 B4 38.85(19)
B12 B7 B8 B4 -99.9(2)
B11 B7 B8 B4 -62.7(3)
I7 B7 B8 B4 142.49(19)
C2 B7 B8 B3 -40.67(19)
B12 B7 B8 B3 -138.7(2)
B11 B7 B8 B3 -101.5(2)
I7 B7 B8 B3 103.6(2)
C2 B7 B8 B12 98.1(2)
B3 B7 B8 B12 138.7(2)
B11 B7 B8 B12 37.2(2)
I7 B7 B8 B12 -117.6(2)
C2 B7 B8 B9 60.5(3)
B3 B7 B8 B9 101.2(2)
B12 B7 B8 B9 -37.5(2)
B11 B7 B8 B9 -0.3(3)
I7 B7 B8 B9 -155.15(19)
C2 B3 B8 B4 -96.8(2)
C1 B3 B8 B4 -38.94(19)
B7 B3 B8 B4 -136.4(2)
C2 B3 B8 B7 39.57(18)
C1 B3 B8 B7 97.5(2)
B4 B3 B8 B7 136.4(2)
C2 B3 B8 B12 2.8(3)
C1 B3 B8 B12 60.7(3)
B7 B3 B8 B12 -36.8(2)
B4 B3 B8 B12 99.6(2)
C2 B3 B8 B9 -60.7(3)
C1 B3 B8 B9 -2.8(3)
B7 B3 B8 B9 -100.3(2)
B4 B3 B8 B9 36.2(2)
C1 B4 B9 B5 -38.9(2)
B8 B4 B9 B5 -138.4(2)
B3 B4 B9 B5 -101.6(2)
I4 B4 B9 B5 109.3(3)
C1 B4 B9 B10 -1.5(3)
B8 B4 B9 B10 -101.0(2)
B3 B4 B9 B10 -64.2(3)
B5 B4 B9 B10 37.4(2)
I4 B4 B9 B10 146.7(2)
C1 B4 B9 B12 61.8(3)
B8 B4 B9 B12 -37.8(2)
B3 B4 B9 B12 -1.0(3)
B5 B4 B9 B12 100.6(2)
I4 B4 B9 B12 -150.1(2)
C1 B4 B9 B8 99.6(2)
B3 B4 B9 B8 36.8(2)
B5 B4 B9 B8 138.4(2)
I4 B4 B9 B8 -112.3(3)
C1 B5 B9 B4 38.6(2)
B6 B5 B9 B4 100.7(2)
B10 B5 B9 B4 137.8(2)
C1 B5 B9 B10 -99.2(2)
B6 B5 B9 B10 -37.2(2)
B4 B5 B9 B10 -137.8(2)
C1 B5 B9 B12 -61.9(3)
B6 B5 B9 B12 0.1(3)
B10 B5 B9 B12 37.3(2)
B4 B5 B9 B12 -100.5(2)
C1 B5 B9 B8 1.5(3)
B6 B5 B9 B8 63.6(3)
B10 B5 B9 B8 100.7(2)
B4 B5 B9 B8 -37.1(2)
B7 B8 B9 B4 -100.1(2)
B3 B8 B9 B4 -36.6(2)
B12 B8 B9 B4 -137.5(2)
B4 B8 B9 B5 37.5(2)
B7 B8 B9 B5 -62.6(3)
B3 B8 B9 B5 0.9(3)
B12 B8 B9 B5 -100.1(2)
B4 B8 B9 B10 100.5(2)
B7 B8 B9 B10 0.4(3)
B3 B8 B9 B10 63.8(3)
B12 B8 B9 B10 -37.1(2)
B4 B8 B9 B12 137.5(2)
B7 B8 B9 B12 37.4(2)
B3 B8 B9 B12 100.9(2)
C1 B6 B10 B5 39.6(2)
C2 B6 B10 B5 97.9(2)
B11 B6 B10 B5 137.1(2)
C1 B6 B10 B11 -97.5(2)
C2 B6 B10 B11 -39.3(2)
B5 B6 B10 B11 -137.1(2)
C1 B6 B10 B12 -61.0(3)
C2 B6 B10 B12 -2.7(3)
B5 B6 B10 B12 -100.6(2)
B11 B6 B10 B12 36.6(2)
C1 B6 B10 B9 2.6(3)
C2 B6 B10 B9 60.9(3)
B5 B6 B10 B9 -37.0(2)
B11 B6 B10 B9 100.1(2)
C1 B5 B10 B6 -40.5(2)
B9 B5 B10 B6 -138.5(2)
B4 B5 B10 B6 -101.2(2)
C1 B5 B10 B11 -2.2(3)
B6 B5 B10 B11 38.3(2)
B9 B5 B10 B11 -100.2(2)
B4 B5 B10 B11 -62.9(3)
C1 B5 B10 B12 60.6(3)
B6 B5 B10 B12 101.1(2)
B9 B5 B10 B12 -37.5(2)
B4 B5 B10 B12 -0.2(3)
C1 B5 B10 B9 98.1(2)
B6 B5 B10 B9 138.5(2)
B4 B5 B10 B9 37.3(2)
B4 B9 B10 B6 -0.8(3)
B5 B9 B10 B6 37.1(2)
B12 B9 B10 B6 -100.9(2)
B8 B9 B10 B6 -63.8(3)
B4 B9 B10 B5 -37.9(2)
B12 B9 B10 B5 -138.1(2)
B8 B9 B10 B5 -101.0(2)
B4 B9 B10 B11 62.8(3)
B5 B9 B10 B11 100.7(2)
B12 B9 B10 B11 -37.4(2)
B8 B9 B10 B11 -0.3(3)
B4 B9 B10 B12 100.2(2)
B5 B9 B10 B12 138.1(2)
B8 B9 B10 B12 37.1(2)
C1 C2 B11 B12 -63.7(3)
B7 C2 B11 B12 40.1(2)
B6 C2 B11 B12 -102.7(2)
B3 C2 B11 B12 4.8(3)
C1 C2 B11 B7 -103.8(2)
B6 C2 B11 B7 -142.9(2)
B3 C2 B11 B7 -35.3(2)
C1 C2 B11 B6 39.1(2)
B7 C2 B11 B6 142.9(2)
B3 C2 B11 B6 107.5(3)
C1 C2 B11 B10 -1.1(3)
B7 C2 B11 B10 102.7(2)
B6 C2 B11 B10 -40.2(2)
B3 C2 B11 B10 67.3(3)
B8 B7 B11 C2 96.2(2)
B3 B7 B11 C2 32.4(2)
B12 B7 B11 C2 133.8(2)
I7 B7 B11 C2 -108.0(2)
C2 B7 B11 B12 -133.8(2)
B8 B7 B11 B12 -37.6(2)
B3 B7 B11 B12 -101.4(2)
I7 B7 B11 B12 118.2(2)
C2 B7 B11 B6 -33.2(2)
B8 B7 B11 B6 63.0(3)
B3 B7 B11 B6 -0.8(3)
B12 B7 B11 B6 100.6(3)
I7 B7 B11 B6 -141.2(2)
C2 B7 B11 B10 -96.1(2)
B8 B7 B11 B10 0.2(3)
B3 B7 B11 B10 -63.6(3)
B12 B7 B11 B10 37.8(2)
I7 B7 B11 B10 155.99(18)
C1 B6 B11 C2 -34.7(2)
B10 B6 B11 C2 -133.3(2)
B5 B6 B11 C2 -95.1(2)
C1 B6 B11 B12 61.7(3)
C2 B6 B11 B12 96.4(2)
B10 B6 B11 B12 -37.0(2)
B5 B6 B11 B12 1.3(3)
C1 B6 B11 B7 -1.8(3)
C2 B6 B11 B7 32.9(2)
B10 B6 B11 B7 -100.4(2)
B5 B6 B11 B7 -62.2(3)
C1 B6 B11 B10 98.7(2)
C2 B6 B11 B10 133.3(2)
B5 B6 B11 B10 38.3(2)
B6 B10 B11 C2 40.2(2)
B5 B10 B11 C2 2.0(3)
B12 B10 B11 C2 -98.6(2)
B9 B10 B11 C2 -61.0(3)
B6 B10 B11 B12 138.9(2)
B5 B10 B11 B12 100.7(2)
B9 B10 B11 B12 37.6(2)
B6 B10 B11 B7 101.3(2)
B5 B10 B11 B7 63.1(3)
B12 B10 B11 B7 -37.6(2)
B9 B10 B11 B7 0.1(3)
B5 B10 B11 B6 -38.2(2)
B12 B10 B11 B6 -138.9(2)
B9 B10 B11 B6 -101.3(2)
C2 B11 B12 B7 -39.4(2)
B6 B11 B12 B7 -101.4(2)
B10 B11 B12 B7 -137.9(2)
C2 B11 B12 B10 98.5(2)
B7 B11 B12 B10 137.9(2)
B6 B11 B12 B10 36.5(2)
C2 B11 B12 B9 60.8(3)
B7 B11 B12 B9 100.2(2)
B6 B11 B12 B9 -1.2(3)
B10 B11 B12 B9 -37.7(2)
C2 B11 B12 B8 -2.6(3)
B7 B11 B12 B8 36.8(2)
B6 B11 B12 B8 -64.6(3)
B10 B11 B12 B8 -101.1(2)
C2 B7 B12 B11 39.2(2)
B8 B7 B12 B11 138.6(2)
B3 B7 B12 B11 101.4(2)
I7 B7 B12 B11 -108.3(3)
C2 B7 B12 B10 1.5(3)
B8 B7 B12 B10 100.9(2)
B3 B7 B12 B10 63.7(3)
B11 B7 B12 B10 -37.7(2)
I7 B7 B12 B10 -146.0(2)
C2 B7 B12 B9 -61.9(3)
B8 B7 B12 B9 37.5(2)
B3 B7 B12 B9 0.4(3)
B11 B7 B12 B9 -101.0(2)
I7 B7 B12 B9 150.7(2)
C2 B7 B12 B8 -99.4(2)
B3 B7 B12 B8 -37.2(2)
B11 B7 B12 B8 -138.6(2)
I7 B7 B12 B8 113.2(2)
B6 B10 B12 B11 -36.9(2)
B5 B10 B12 B11 -100.4(2)
B9 B10 B12 B11 -137.8(2)
B6 B10 B12 B7 0.8(3)
B5 B10 B12 B7 -62.7(3)
B11 B10 B12 B7 37.7(2)
B9 B10 B12 B7 -100.0(2)
B6 B10 B12 B9 100.8(2)
B5 B10 B12 B9 37.4(2)
B11 B10 B12 B9 137.8(2)
B6 B10 B12 B8 63.7(3)
B5 B10 B12 B8 0.2(3)
B11 B10 B12 B8 100.6(2)
B9 B10 B12 B8 -37.1(2)
B4 B9 B12 B11 -63.1(3)
B5 B9 B12 B11 0.7(3)
B10 B9 B12 B11 37.8(2)
B8 B9 B12 B11 -100.8(2)
B4 B9 B12 B7 0.3(3)
B5 B9 B12 B7 64.2(3)
B10 B9 B12 B7 101.3(2)
B8 B9 B12 B7 -37.3(2)
B4 B9 B12 B10 -100.9(2)
B5 B9 B12 B10 -37.1(2)
B8 B9 B12 B10 -138.6(2)
B4 B9 B12 B8 37.6(2)
B5 B9 B12 B8 101.4(2)
B10 B9 B12 B8 138.6(2)
B4 B8 B12 B11 63.4(3)
B7 B8 B12 B11 -37.1(2)
B3 B8 B12 B11 -0.1(3)
B9 B8 B12 B11 100.7(2)
B4 B8 B12 B7 100.5(2)
B3 B8 B12 B7 37.0(2)
B9 B8 B12 B7 137.9(2)
B4 B8 B12 B10 -0.2(3)
B7 B8 B12 B10 -100.8(2)
B3 B8 B12 B10 -63.8(3)
B9 B8 B12 B10 37.1(2)
B4 B8 B12 B9 -37.3(2)
B7 B8 B12 B9 -137.9(2)
B3 B8 B12 B9 -100.9(2)
